data_4304455
loop_
_publ_author_name
'Vadapalli Chandrasekhar'
'Loganathan Nagarajan'
'Rodolphe Cl\'erac'
'Surajit Ghosh'
'Sandeep Verma'

_publ_contact_author_address
;
Department of Chemistry
Indian Institute of Technology Kanpur
Kanpur-208 016
India
;
_publ_contact_author_email vc@iitk.ac.in
_publ_contact_author_name 'Prof. V. Chandrasekhar'
_publ_section_title
;
A Distorted Cubic Tetranuclear Copper(II) Phosphonate Cage with a
Double-Four-Ring-Type Core
;
_journal_name_full 'Inorganic Chemistry'
_journal_page_first 1067
_journal_page_last 1073
_journal_paper_doi 10.1021/ic701948g
_journal_volume 47
_journal_year 2008
_chemical_formula_moiety 'C60 H116 Cu4 N8 O12 P4'
_chemical_formula_sum 'C60 H116 Cu4 N8 O12 P4'
_chemical_formula_weight 1519.65
_chemical_name_common 'metal phosphonate'
_chemical_name_systematic
;
 ?
;
_space_group_IT_number 15
_symmetry_cell_setting monoclinic
_symmetry_Int_Tables_number 15
_symmetry_space_group_name_Hall '-C 2yc'
_symmetry_space_group_name_H-M 'C 1 2/c 1'
_atom_sites_solution_hydrogens geom
_atom_sites_solution_primary direct
_atom_sites_solution_secondary difmap
_audit_creation_method SHELXL-97
_cell_angle_alpha 90.00
_cell_angle_beta 119.39(3)
_cell_angle_gamma 90.00
_cell_formula_units_Z 4
_cell_length_a 28.432(6)
_cell_length_b 10.677(2)
_cell_length_c 28.288(6)
_cell_measurement_temperature 100(2)
_cell_volume 7482(3)
_computing_cell_refinement 'Bruker XSCANS'
_computing_data_collection 'Bruker XSCANS'
_computing_data_reduction 'Bruker SHELXTL'
_computing_molecular_graphics 'Bruker SHELXTL'
_computing_publication_material 'Bruker SHELXTL'
_computing_structure_refinement 'SHELXL-97 (Sheldrick, 1997)'
_computing_structure_solution 'Bruker SHELXTL'
_diffrn_ambient_temperature 100(2)
_diffrn_measured_fraction_theta_full 0.985
_diffrn_measured_fraction_theta_max 0.985
_diffrn_measurement_device_type 'Bruker P4'
_diffrn_measurement_method '\w scans'
_diffrn_radiation_monochromator graphite
_diffrn_radiation_source 'fine-focus sealed tube'
_diffrn_radiation_type MoK\a
_diffrn_radiation_wavelength 0.71073
_diffrn_reflns_av_R_equivalents 0.0824
_diffrn_reflns_av_sigmaI/netI 0.1039
_diffrn_reflns_limit_h_max 37
_diffrn_reflns_limit_h_min -26
_diffrn_reflns_limit_k_max 13
_diffrn_reflns_limit_k_min -14
_diffrn_reflns_limit_l_max 32
_diffrn_reflns_limit_l_min -37
_diffrn_reflns_number 24545
_diffrn_reflns_theta_full 28.36
_diffrn_reflns_theta_max 28.36
_diffrn_reflns_theta_min 2.08
_exptl_absorpt_coefficient_mu 1.265
_exptl_absorpt_correction_T_max 0.8839
_exptl_absorpt_correction_T_min 0.7859
_exptl_absorpt_correction_type empirical
_exptl_crystal_colour light-blue
_exptl_crystal_density_diffrn 1.349
_exptl_crystal_density_method 'not measured'
_exptl_crystal_description block
_exptl_crystal_F_000 3216
_exptl_crystal_size_max 0.20
_exptl_crystal_size_mid 0.10
_exptl_crystal_size_min 0.10
_refine_diff_density_max 0.960
_refine_diff_density_min -0.833
_refine_diff_density_rms 0.122
_refine_ls_extinction_method none
_refine_ls_goodness_of_fit_ref 1.029
_refine_ls_hydrogen_treatment mixed
_refine_ls_matrix_type full
_refine_ls_number_parameters 423
_refine_ls_number_reflns 9224
_refine_ls_number_restraints 0
_refine_ls_restrained_S_all 1.029
_refine_ls_R_factor_all 0.1030
_refine_ls_R_factor_gt 0.0676
_refine_ls_shift/su_max 0.001
_refine_ls_shift/su_mean 0.000
_refine_ls_structure_factor_coef Fsqd
_refine_ls_weighting_details 'calc w=1/[\s^2^(Fo^2^)+(0.0568P)^2^+13.8951P] where P=(Fo^2^+2Fc^2^)/3'
_refine_ls_weighting_scheme calc
_refine_ls_wR_factor_gt 0.1382
_refine_ls_wR_factor_ref 0.1514
_reflns_number_gt 6381
_reflns_number_total 9224
_reflns_threshold_expression >2sigma(I)
_cod_data_source_file ic701948g-file001.cif
_cod_data_source_block Compound_1
_cod_depositor_comments
;
The following automatic conversions were performed:
'_symmetry_cell_setting' value 'Monoclinic' changed to 'monoclinic'
according to '/home/saulius/struct/CIF-dictionaries/cif_core.dic'
dictionary named 'cif_core.dic' version 2.4.1 from 2010-06-29.

Automatic conversion script
Id: cif_fix_enum 1527 2010-12-29 10:47:43Z saulius 
;
_cod_database_code 4304455

loop_
_symmetry_equiv_pos_as_xyz
'x, y, z'
'-x, y, -z+1/2'
'x+1/2, y+1/2, z'
'-x+1/2, y+1/2, -z+1/2'
'-x, -y, -z'
'x, -y, z-1/2'
'-x+1/2, -y+1/2, -z'
'x+1/2, -y+1/2, z-1/2'

loop_
_atom_site_label
_atom_site_type_symbol
_atom_site_fract_x
_atom_site_fract_y
_atom_site_fract_z
_atom_site_U_iso_or_equiv
_atom_site_adp_type
_atom_site_occupancy
_atom_site_symmetry_multiplicity
_atom_site_calc_flag
_atom_site_refinement_flags
_atom_site_disorder_assembly
_atom_site_disorder_group
Cu1 Cu 0.019909(19) 0.30164(5) 0.183399(19) 0.01308(13) Uani 1 1 d . . .
Cu2 Cu 0.087442(19) 0.49862(5) 0.311243(19) 0.01325(13) Uani 1 1 d . . .
P1 P 0.02754(4) 0.56128(11) 0.19237(4) 0.0139(2) Uani 1 1 d . . .
P2 P 0.08151(4) 0.23544(11) 0.31328(4) 0.0137(2) Uani 1 1 d . . .
O1 O 0.07234(11) 0.2880(3) 0.25932(11) 0.0181(7) Uani 1 1 d . . .
O2 O 0.11043(11) 0.3408(3) 0.35585(11) 0.0146(6) Uani 1 1 d . . .
O3 O 0.05655(11) 0.6109(3) 0.25000(11) 0.0154(6) Uani 1 1 d . . .
O4 O 0.05989(11) 0.4563(3) 0.18305(11) 0.0142(6) Uani 1 1 d . . .
O5 O -0.02836(12) 0.5047(3) 0.17479(12) 0.0179(6) Uani 1 1 d . . .
O6 O -0.03126(11) 0.1889(3) 0.18624(11) 0.0145(6) Uani 1 1 d . . .
N1 N -0.01619(14) 0.2802(3) 0.10328(14) 0.0164(8) Uani 1 1 d . . .
N2 N -0.06904(14) 0.3142(4) 0.07360(14) 0.0156(8) Uani 1 1 d . . .
N3 N 0.16408(15) 0.4733(4) 0.27457(15) 0.0168(8) Uani 1 1 d . . .
N4 N 0.15923(14) 0.5211(3) 0.31653(14) 0.0159(8) Uani 1 1 d . . .
C1 C 0.05527(17) 0.1938(5) 0.08577(18) 0.0209(10) Uani 1 1 d . . .
C2 C 0.0553(2) 0.0941(5) 0.0471(2) 0.0324(12) Uani 1 1 d . . .
H2A H 0.0376 0.0182 0.0500 0.049 Uiso 1 1 calc R . .
H2B H 0.0926 0.0745 0.0566 0.049 Uiso 1 1 calc R . .
H2C H 0.0358 0.1256 0.0097 0.049 Uiso 1 1 calc R . .
C3 C 0.0806(2) 0.1364(5) 0.14277(19) 0.0297(12) Uani 1 1 d . . .
H3A H 0.0855 0.2018 0.1691 0.045 Uiso 1 1 calc R . .
H3B H 0.1157 0.0997 0.1521 0.045 Uiso 1 1 calc R . .
H3C H 0.0567 0.0711 0.1435 0.045 Uiso 1 1 calc R . .
C4 C 0.08726(18) 0.3082(5) 0.0854(2) 0.0301(12) Uani 1 1 d . . .
H4A H 0.0715 0.3411 0.0484 0.045 Uiso 1 1 calc R . .
H4B H 0.1249 0.2841 0.0982 0.045 Uiso 1 1 calc R . .
H4C H 0.0860 0.3728 0.1093 0.045 Uiso 1 1 calc R . .
C5 C -0.00193(17) 0.2369(4) 0.06797(18) 0.0176(9) Uani 1 1 d . . .
C6 C -0.04663(18) 0.2432(4) 0.01507(18) 0.0201(10) Uani 1 1 d . . .
H6 H -0.0475 0.2189 -0.0177 0.024 Uiso 1 1 calc R . .
C7 C -0.08879(17) 0.2917(4) 0.02034(17) 0.0173(9) Uani 1 1 d . . .
C8 C -0.14617(17) 0.3258(4) -0.02184(17) 0.0192(10) Uani 1 1 d . . .
C9 C -0.16004(19) 0.2574(5) -0.07453(18) 0.0288(12) Uani 1 1 d . . .
H9A H -0.1346 0.2824 -0.0868 0.043 Uiso 1 1 calc R . .
H9B H -0.1969 0.2790 -0.1024 0.043 Uiso 1 1 calc R . .
H9C H -0.1575 0.1668 -0.0682 0.043 Uiso 1 1 calc R . .
C10 C -0.18567(19) 0.2872(5) -0.00255(19) 0.0288(12) Uani 1 1 d . . .
H10A H -0.1864 0.1957 -0.0004 0.043 Uiso 1 1 calc R . .
H10B H -0.2219 0.3178 -0.0283 0.043 Uiso 1 1 calc R . .
H10C H -0.1741 0.3233 0.0333 0.043 Uiso 1 1 calc R . .
C11 C -0.1495(2) 0.4664(5) -0.0310(2) 0.0352(13) Uani 1 1 d . . .
H11A H -0.1415 0.5095 0.0027 0.053 Uiso 1 1 calc R . .
H11B H -0.1859 0.4887 -0.0595 0.053 Uiso 1 1 calc R . .
H11C H -0.1232 0.4916 -0.0420 0.053 Uiso 1 1 calc R . .
C12 C -0.0110(2) 0.6472(5) 0.08894(19) 0.0353(13) Uani 1 1 d . . .
H12A H -0.0463 0.6141 0.0808 0.053 Uiso 1 1 calc R . .
H12B H 0.0098 0.5811 0.0835 0.053 Uiso 1 1 calc R . .
H12C H -0.0159 0.7176 0.0647 0.053 Uiso 1 1 calc R . .
C13 C -0.0121(2) 0.7960(5) 0.1566(2) 0.0280(11) Uani 1 1 d . . .
H13A H 0.0070 0.8222 0.1947 0.042 Uiso 1 1 calc R . .
H13B H -0.0481 0.7654 0.1472 0.042 Uiso 1 1 calc R . .
H13C H -0.0155 0.8675 0.1334 0.042 Uiso 1 1 calc R . .
C14 C 0.0751(2) 0.7417(5) 0.1616(2) 0.0309(12) Uani 1 1 d . . .
H14A H 0.0709 0.8146 0.1387 0.046 Uiso 1 1 calc R . .
H14B H 0.0953 0.6762 0.1549 0.046 Uiso 1 1 calc R . .
H14C H 0.0949 0.7664 0.1999 0.046 Uiso 1 1 calc R . .
C15 C 0.01943(17) 0.6919(4) 0.14795(17) 0.0186(9) Uani 1 1 d . . .
C16 C 0.22993(18) 0.4318(5) 0.24262(18) 0.0214(10) Uani 1 1 d . . .
C17 C 0.19985(19) 0.5053(5) 0.18918(18) 0.0263(11) Uani 1 1 d . . .
H17A H 0.1609 0.5009 0.1758 0.039 Uiso 1 1 calc R . .
H17B H 0.2080 0.4690 0.1622 0.039 Uiso 1 1 calc R . .
H17C H 0.2115 0.5930 0.1955 0.039 Uiso 1 1 calc R . .
C18 C 0.2144(2) 0.2935(5) 0.2315(2) 0.0341(13) Uani 1 1 d . . .
H18A H 0.2350 0.2453 0.2650 0.051 Uiso 1 1 calc R . .
H18B H 0.2227 0.2625 0.2038 0.051 Uiso 1 1 calc R . .
H18C H 0.1757 0.2841 0.2186 0.051 Uiso 1 1 calc R . .
C19 C 0.29107(17) 0.4421(5) 0.2653(2) 0.0259(11) Uani 1 1 d . . .
H19A H 0.3017 0.5305 0.2711 0.039 Uiso 1 1 calc R . .
H19B H 0.3007 0.4054 0.2394 0.039 Uiso 1 1 calc R . .
H19C H 0.3099 0.3970 0.2998 0.039 Uiso 1 1 calc R . .
C20 C 0.21492(17) 0.4804(4) 0.28353(17) 0.0164(9) Uani 1 1 d . . .
C21 C 0.24478(18) 0.5340(4) 0.33400(17) 0.0185(9) Uani 1 1 d . . .
H21 H 0.2825 0.5504 0.3522 0.022 Uiso 1 1 calc R . .
C22 C 0.20862(17) 0.5598(4) 0.35339(16) 0.0138(8) Uani 1 1 d . . .
C23 C 0.22039(18) 0.6239(4) 0.40549(17) 0.0190(9) Uani 1 1 d . . .
C24 C 0.2473(2) 0.7512(5) 0.4080(2) 0.0321(12) Uani 1 1 d . . .
H24A H 0.2814 0.7373 0.4082 0.048 Uiso 1 1 calc R . .
H24B H 0.2543 0.7955 0.4412 0.048 Uiso 1 1 calc R . .
H24C H 0.2232 0.8016 0.3764 0.048 Uiso 1 1 calc R . .
C25 C 0.16924(18) 0.6467(5) 0.40865(19) 0.0256(11) Uani 1 1 d . . .
H25A H 0.1434 0.6939 0.3767 0.038 Uiso 1 1 calc R . .
H25B H 0.1780 0.6947 0.4415 0.038 Uiso 1 1 calc R . .
H25C H 0.1533 0.5661 0.4098 0.038 Uiso 1 1 calc R . .
C26 C 0.2594(2) 0.5437(6) 0.45386(19) 0.0353(13) Uani 1 1 d . . .
H26A H 0.2428 0.4622 0.4522 0.053 Uiso 1 1 calc R . .
H26B H 0.2675 0.5862 0.4877 0.053 Uiso 1 1 calc R . .
H26C H 0.2929 0.5313 0.4526 0.053 Uiso 1 1 calc R . .
C27 C 0.17988(19) 0.1404(5) 0.3357(2) 0.0296(12) Uani 1 1 d . . .
H27A H 0.1972 0.2028 0.3646 0.044 Uiso 1 1 calc R . .
H27B H 0.1734 0.1768 0.3012 0.044 Uiso 1 1 calc R . .
H27C H 0.2035 0.0673 0.3442 0.044 Uiso 1 1 calc R . .
C28 C 0.0989(2) 0.0006(5) 0.28707(19) 0.0277(11) Uani 1 1 d . . .
H28A H 0.0911 0.0355 0.2519 0.042 Uiso 1 1 calc R . .
H28B H 0.0652 -0.0260 0.2855 0.042 Uiso 1 1 calc R . .
H28C H 0.1230 -0.0717 0.2956 0.042 Uiso 1 1 calc R . .
C29 C 0.1358(2) 0.0464(5) 0.38485(19) 0.0269(11) Uani 1 1 d . . .
H29A H 0.1591 -0.0276 0.3939 0.040 Uiso 1 1 calc R . .
H29B H 0.1012 0.0225 0.3819 0.040 Uiso 1 1 calc R . .
H29C H 0.1534 0.1095 0.4134 0.040 Uiso 1 1 calc R . .
C30 C 0.12620(17) 0.1002(4) 0.33106(17) 0.0167(9) Uani 1 1 d . . .
H32 H 0.134(2) 0.451(5) 0.2454(19) 0.021(13) Uiso 1 1 d . . .
H31 H -0.089(2) 0.338(5) 0.091(2) 0.030(14) Uiso 1 1 d . . .

loop_
_atom_site_aniso_label
_atom_site_aniso_U_11
_atom_site_aniso_U_22
_atom_site_aniso_U_33
_atom_site_aniso_U_23
_atom_site_aniso_U_13
_atom_site_aniso_U_12
Cu1 0.0098(2) 0.0176(3) 0.0104(3) -0.0003(2) 0.0039(2) -0.0009(2)
Cu2 0.0098(2) 0.0170(3) 0.0129(3) -0.0006(2) 0.0055(2) -0.0009(2)
P1 0.0121(5) 0.0172(6) 0.0130(5) 0.0007(4) 0.0066(5) -0.0008(4)
P2 0.0095(5) 0.0174(6) 0.0118(5) 0.0004(4) 0.0033(4) 0.0003(4)
O1 0.0108(14) 0.0223(17) 0.0159(15) -0.0001(13) 0.0024(12) -0.0010(13)
O2 0.0101(14) 0.0185(16) 0.0127(14) 0.0015(12) 0.0038(12) 0.0018(12)
O3 0.0153(15) 0.0156(16) 0.0148(15) 0.0007(12) 0.0071(13) -0.0013(12)
O4 0.0124(14) 0.0179(16) 0.0141(14) 0.0010(12) 0.0079(12) 0.0003(12)
O5 0.0143(15) 0.0230(17) 0.0169(15) -0.0010(13) 0.0081(13) -0.0009(13)
O6 0.0089(14) 0.0179(16) 0.0163(15) 0.0012(12) 0.0060(12) -0.0012(12)
N1 0.0099(17) 0.022(2) 0.0148(18) -0.0010(15) 0.0044(15) -0.0003(15)
N2 0.0087(17) 0.021(2) 0.0138(18) 0.0005(15) 0.0031(15) 0.0013(15)
N3 0.0091(17) 0.028(2) 0.0128(18) -0.0034(15) 0.0046(15) -0.0037(15)
N4 0.0182(19) 0.016(2) 0.0148(18) -0.0020(14) 0.0094(15) -0.0014(15)
C1 0.011(2) 0.030(3) 0.017(2) -0.006(2) 0.0037(18) -0.0006(19)
C2 0.021(3) 0.045(3) 0.030(3) -0.008(2) 0.011(2) 0.008(2)
C3 0.023(3) 0.033(3) 0.028(3) 0.001(2) 0.008(2) 0.006(2)
C4 0.014(2) 0.039(3) 0.035(3) -0.002(2) 0.010(2) -0.002(2)
C5 0.017(2) 0.018(2) 0.021(2) 0.0008(18) 0.0113(19) -0.0009(18)
C6 0.018(2) 0.029(3) 0.014(2) -0.0035(19) 0.0076(19) 0.0004(19)
C7 0.019(2) 0.016(2) 0.017(2) 0.0020(17) 0.0086(19) 0.0013(18)
C8 0.015(2) 0.024(3) 0.014(2) 0.0016(18) 0.0041(18) 0.0019(18)
C9 0.018(2) 0.050(3) 0.013(2) -0.003(2) 0.0033(19) 0.006(2)
C10 0.019(2) 0.043(3) 0.022(2) 0.000(2) 0.008(2) 0.000(2)
C11 0.026(3) 0.031(3) 0.035(3) 0.009(2) 0.004(2) 0.001(2)
C12 0.048(3) 0.033(3) 0.019(3) 0.010(2) 0.012(2) 0.006(3)
C13 0.024(3) 0.021(3) 0.041(3) 0.007(2) 0.017(2) 0.004(2)
C14 0.034(3) 0.021(3) 0.049(3) 0.010(2) 0.030(3) 0.001(2)
C15 0.015(2) 0.025(2) 0.017(2) 0.0054(19) 0.0091(18) 0.0029(19)
C16 0.014(2) 0.028(3) 0.025(2) -0.003(2) 0.012(2) -0.0018(19)
C17 0.019(2) 0.037(3) 0.021(2) -0.002(2) 0.009(2) -0.003(2)
C18 0.033(3) 0.037(3) 0.044(3) -0.011(3) 0.028(3) -0.006(3)
C19 0.013(2) 0.035(3) 0.032(3) 0.000(2) 0.013(2) 0.004(2)
C20 0.012(2) 0.013(2) 0.022(2) 0.0029(17) 0.0073(18) 0.0019(17)
C21 0.014(2) 0.021(2) 0.019(2) 0.0009(18) 0.0066(18) -0.0026(18)
C22 0.014(2) 0.010(2) 0.015(2) -0.0019(16) 0.0059(17) -0.0023(17)
C23 0.018(2) 0.019(2) 0.019(2) -0.0043(18) 0.0082(19) -0.0024(18)
C24 0.033(3) 0.033(3) 0.036(3) -0.011(2) 0.021(3) -0.011(2)
C25 0.022(2) 0.034(3) 0.024(2) -0.011(2) 0.013(2) -0.005(2)
C26 0.032(3) 0.050(4) 0.018(2) 0.004(2) 0.008(2) 0.014(3)
C27 0.017(2) 0.032(3) 0.040(3) -0.001(2) 0.014(2) 0.004(2)
C28 0.032(3) 0.025(3) 0.023(2) -0.004(2) 0.011(2) 0.004(2)
C29 0.035(3) 0.021(3) 0.022(2) 0.005(2) 0.012(2) 0.011(2)
C30 0.014(2) 0.019(2) 0.016(2) 0.0017(17) 0.0060(18) 0.0022(17)

loop_
_atom_type_symbol
_atom_type_description
_atom_type_scat_dispersion_real
_atom_type_scat_dispersion_imag
_atom_type_scat_source
C C 0.0033 0.0016 'International Tables Vol C Tables 4.2.6.8 and 6.1.1.4'
H H 0.0000 0.0000 'International Tables Vol C Tables 4.2.6.8 and 6.1.1.4'
N N 0.0061 0.0033 'International Tables Vol C Tables 4.2.6.8 and 6.1.1.4'
O O 0.0106 0.0060 'International Tables Vol C Tables 4.2.6.8 and 6.1.1.4'
P P 0.1023 0.0942 'International Tables Vol C Tables 4.2.6.8 and 6.1.1.4'
Cu Cu 0.3201 1.2651 'International Tables Vol C Tables 4.2.6.8 and 6.1.1.4'

loop_
_geom_angle_atom_site_label_1
_geom_angle_atom_site_label_2
_geom_angle_atom_site_label_3
_geom_angle
_geom_angle_site_symmetry_1
_geom_angle_site_symmetry_3
_geom_angle_publ_flag
O6 Cu1 O1 95.38(12) . . ?
O6 Cu1 N1 89.85(13) . . ?
O1 Cu1 N1 160.95(14) . . ?
O6 Cu1 O4 163.41(12) . . ?
O1 Cu1 O4 86.40(12) . . ?
N1 Cu1 O4 93.79(13) . . ?
O6 Cu1 P1 130.36(9) . . ?
O1 Cu1 P1 89.45(10) . . ?
N1 Cu1 P1 101.08(11) . . ?
O4 Cu1 P1 33.06(8) . . ?
O5 Cu2 O3 96.08(13) 2 . ?
O5 Cu2 N4 163.27(14) 2 . ?
O3 Cu2 N4 89.47(14) . . ?
O5 Cu2 O2 86.93(12) 2 . ?
O3 Cu2 O2 161.57(12) . . ?
N4 Cu2 O2 92.78(13) . . ?
O5 Cu2 P2 87.82(10) 2 . ?
O3 Cu2 P2 129.28(9) . . ?
N4 Cu2 P2 100.87(11) . . ?
O2 Cu2 P2 32.46(8) . . ?
O3 P1 O5 114.55(17) . . ?
O3 P1 O4 112.32(17) . . ?
O5 P1 O4 105.42(17) . . ?
O3 P1 C15 107.06(19) . . ?
O5 P1 C15 108.57(19) . . ?
O4 P1 C15 108.78(18) . . ?
O3 P1 Cu1 115.02(12) . . ?
O5 P1 Cu1 63.69(12) . . ?
O4 P1 Cu1 44.87(11) . . ?
C15 P1 Cu1 136.46(15) . . ?
O6 P2 O1 115.48(17) 2 . ?
O6 P2 O2 111.83(16) 2 . ?
O1 P2 O2 105.93(17) . . ?
O6 P2 C30 105.65(19) 2 . ?
O1 P2 C30 108.76(19) . . ?
O2 P2 C30 109.09(18) . . ?
O6 P2 Cu2 113.11(12) 2 . ?
O1 P2 Cu2 66.07(12) . . ?
O2 P2 Cu2 43.98(11) . . ?
C30 P2 Cu2 139.00(15) . . ?
P2 O1 Cu1 143.38(19) . . ?
P2 O2 Cu2 103.57(15) . . ?
P1 O3 Cu2 121.11(18) . . ?
P1 O4 Cu1 102.07(15) . . ?
P1 O5 Cu2 145.36(19) . 2 ?
P2 O6 Cu1 122.04(18) 2 . ?
C5 N1 N2 106.3(3) . . ?
C5 N1 Cu1 135.9(3) . . ?
N2 N1 Cu1 117.9(3) . . ?
C7 N2 N1 111.7(4) . . ?
C7 N2 H31 127(3) . . ?
N1 N2 H31 120(3) . . ?
C20 N3 N4 112.0(4) . . ?
C20 N3 H32 131(3) . . ?
N4 N3 H32 117(3) . . ?
C22 N4 N3 106.2(3) . . ?
C22 N4 Cu2 137.9(3) . . ?
N3 N4 Cu2 115.4(3) . . ?
C5 C1 C4 107.5(4) . . ?
C5 C1 C2 110.5(4) . . ?
C4 C1 C2 110.0(4) . . ?
C5 C1 C3 110.0(4) . . ?
C4 C1 C3 110.7(4) . . ?
C2 C1 C3 108.1(4) . . ?
C1 C2 H2A 109.5 . . ?
C1 C2 H2B 109.5 . . ?
H2A C2 H2B 109.5 . . ?
C1 C2 H2C 109.5 . . ?
H2A C2 H2C 109.5 . . ?
H2B C2 H2C 109.5 . . ?
C1 C3 H3A 109.5 . . ?
C1 C3 H3B 109.5 . . ?
H3A C3 H3B 109.5 . . ?
C1 C3 H3C 109.5 . . ?
H3A C3 H3C 109.5 . . ?
H3B C3 H3C 109.5 . . ?
C1 C4 H4A 109.5 . . ?
C1 C4 H4B 109.5 . . ?
H4A C4 H4B 109.5 . . ?
C1 C4 H4C 109.5 . . ?
H4A C4 H4C 109.5 . . ?
H4B C4 H4C 109.5 . . ?
N1 C5 C6 109.4(4) . . ?
N1 C5 C1 121.8(4) . . ?
C6 C5 C1 128.8(4) . . ?
C7 C6 C5 106.3(4) . . ?
C7 C6 H6 126.8 . . ?
C5 C6 H6 126.8 . . ?
N2 C7 C6 106.3(4) . . ?
N2 C7 C8 122.3(4) . . ?
C6 C7 C8 131.3(4) . . ?
C11 C8 C7 108.9(4) . . ?
C11 C8 C10 109.4(4) . . ?
C7 C8 C10 110.4(4) . . ?
C11 C8 C9 110.0(4) . . ?
C7 C8 C9 108.4(4) . . ?
C10 C8 C9 109.7(4) . . ?
C8 C9 H9A 109.5 . . ?
C8 C9 H9B 109.5 . . ?
H9A C9 H9B 109.5 . . ?
C8 C9 H9C 109.5 . . ?
H9A C9 H9C 109.5 . . ?
H9B C9 H9C 109.5 . . ?
C8 C10 H10A 109.5 . . ?
C8 C10 H10B 109.5 . . ?
H10A C10 H10B 109.5 . . ?
C8 C10 H10C 109.5 . . ?
H10A C10 H10C 109.5 . . ?
H10B C10 H10C 109.5 . . ?
C8 C11 H11A 109.5 . . ?
C8 C11 H11B 109.5 . . ?
H11A C11 H11B 109.5 . . ?
C8 C11 H11C 109.5 . . ?
H11A C11 H11C 109.5 . . ?
H11B C11 H11C 109.5 . . ?
C15 C12 H12A 109.5 . . ?
C15 C12 H12B 109.5 . . ?
H12A C12 H12B 109.5 . . ?
C15 C12 H12C 109.5 . . ?
H12A C12 H12C 109.5 . . ?
H12B C12 H12C 109.5 . . ?
C15 C13 H13A 109.5 . . ?
C15 C13 H13B 109.5 . . ?
H13A C13 H13B 109.5 . . ?
C15 C13 H13C 109.5 . . ?
H13A C13 H13C 109.5 . . ?
H13B C13 H13C 109.5 . . ?
C15 C14 H14A 109.5 . . ?
C15 C14 H14B 109.5 . . ?
H14A C14 H14B 109.5 . . ?
C15 C14 H14C 109.5 . . ?
H14A C14 H14C 109.5 . . ?
H14B C14 H14C 109.5 . . ?
C13 C15 C14 108.9(4) . . ?
C13 C15 C12 109.9(4) . . ?
C14 C15 C12 110.1(4) . . ?
C13 C15 P1 109.6(3) . . ?
C14 C15 P1 109.2(3) . . ?
C12 C15 P1 109.1(3) . . ?
C20 C16 C18 109.2(4) . . ?
C20 C16 C19 110.1(4) . . ?
C18 C16 C19 108.0(4) . . ?
C20 C16 C17 110.4(4) . . ?
C18 C16 C17 109.0(4) . . ?
C19 C16 C17 110.1(4) . . ?
C16 C17 H17A 109.5 . . ?
C16 C17 H17B 109.5 . . ?
H17A C17 H17B 109.5 . . ?
C16 C17 H17C 109.5 . . ?
H17A C17 H17C 109.5 . . ?
H17B C17 H17C 109.5 . . ?
C16 C18 H18A 109.5 . . ?
C16 C18 H18B 109.5 . . ?
H18A C18 H18B 109.5 . . ?
C16 C18 H18C 109.5 . . ?
H18A C18 H18C 109.5 . . ?
H18B C18 H18C 109.5 . . ?
C16 C19 H19A 109.5 . . ?
C16 C19 H19B 109.5 . . ?
H19A C19 H19B 109.5 . . ?
C16 C19 H19C 109.5 . . ?
H19A C19 H19C 109.5 . . ?
H19B C19 H19C 109.5 . . ?
N3 C20 C21 106.1(4) . . ?
N3 C20 C16 121.3(4) . . ?
C21 C20 C16 132.5(4) . . ?
C20 C21 C22 106.8(4) . . ?
C20 C21 H21 126.6 . . ?
C22 C21 H21 126.6 . . ?
N4 C22 C21 108.9(4) . . ?
N4 C22 C23 123.1(4) . . ?
C21 C22 C23 128.0(4) . . ?
C22 C23 C25 111.8(4) . . ?
C22 C23 C26 109.6(4) . . ?
C25 C23 C26 109.3(4) . . ?
C22 C23 C24 108.3(4) . . ?
C25 C23 C24 108.8(4) . . ?
C26 C23 C24 109.0(4) . . ?
C23 C24 H24A 109.5 . . ?
C23 C24 H24B 109.5 . . ?
H24A C24 H24B 109.5 . . ?
C23 C24 H24C 109.5 . . ?
H24A C24 H24C 109.5 . . ?
H24B C24 H24C 109.5 . . ?
C23 C25 H25A 109.5 . . ?
C23 C25 H25B 109.5 . . ?
H25A C25 H25B 109.5 . . ?
C23 C25 H25C 109.5 . . ?
H25A C25 H25C 109.5 . . ?
H25B C25 H25C 109.5 . . ?
C23 C26 H26A 109.5 . . ?
C23 C26 H26B 109.5 . . ?
H26A C26 H26B 109.5 . . ?
C23 C26 H26C 109.5 . . ?
H26A C26 H26C 109.5 . . ?
H26B C26 H26C 109.5 . . ?
C30 C27 H27A 109.5 . . ?
C30 C27 H27B 109.5 . . ?
H27A C27 H27B 109.5 . . ?
C30 C27 H27C 109.5 . . ?
H27A C27 H27C 109.5 . . ?
H27B C27 H27C 109.5 . . ?
C30 C28 H28A 109.5 . . ?
C30 C28 H28B 109.5 . . ?
H28A C28 H28B 109.5 . . ?
C30 C28 H28C 109.5 . . ?
H28A C28 H28C 109.5 . . ?
H28B C28 H28C 109.5 . . ?
C30 C29 H29A 109.5 . . ?
C30 C29 H29B 109.5 . . ?
H29A C29 H29B 109.5 . . ?
C30 C29 H29C 109.5 . . ?
H29A C29 H29C 109.5 . . ?
H29B C29 H29C 109.5 . . ?
C29 C30 C27 109.8(4) . . ?
C29 C30 C28 108.8(4) . . ?
C27 C30 C28 110.6(4) . . ?
C29 C30 P2 109.5(3) . . ?
C27 C30 P2 109.5(3) . . ?
C28 C30 P2 108.7(3) . . ?

loop_
_geom_bond_atom_site_label_1
_geom_bond_atom_site_label_2
_geom_bond_distance
_geom_bond_site_symmetry_2
_geom_bond_publ_flag
Cu1 O6 1.920(3) . ?
Cu1 O1 1.927(3) . ?
Cu1 N1 1.990(4) . ?
Cu1 O4 2.008(3) . ?
Cu1 P1 2.7825(14) . ?
Cu2 O5 1.906(3) 2 ?
Cu2 O3 1.928(3) . ?
Cu2 N4 1.986(4) . ?
Cu2 O2 2.012(3) . ?
Cu2 P2 2.8174(14) . ?
P1 O3 1.516(3) . ?
P1 O5 1.537(3) . ?
P1 O4 1.552(3) . ?
P1 C15 1.814(5) . ?
P2 O6 1.519(3) 2 ?
P2 O1 1.524(3) . ?
P2 O2 1.555(3) . ?
P2 C30 1.823(4) . ?
O5 Cu2 1.906(3) 2 ?
O6 P2 1.519(3) 2 ?
N1 C5 1.331(5) . ?
N1 N2 1.362(5) . ?
N2 C7 1.346(5) . ?
N2 H31 0.96(5) . ?
N3 C20 1.342(5) . ?
N3 N4 1.360(5) . ?
N3 H32 0.88(5) . ?
N4 C22 1.339(5) . ?
C1 C5 1.519(6) . ?
C1 C4 1.526(7) . ?
C1 C2 1.528(7) . ?
C1 C3 1.534(7) . ?
C2 H2A 0.9800 . ?
C2 H2B 0.9800 . ?
C2 H2C 0.9800 . ?
C3 H3A 0.9800 . ?
C3 H3B 0.9800 . ?
C3 H3C 0.9800 . ?
C4 H4A 0.9800 . ?
C4 H4B 0.9800 . ?
C4 H4C 0.9800 . ?
C5 C6 1.412(6) . ?
C6 C7 1.379(6) . ?
C6 H6 0.9500 . ?
C7 C8 1.519(6) . ?
C8 C11 1.518(7) . ?
C8 C10 1.527(6) . ?
C8 C9 1.528(6) . ?
C9 H9A 0.9800 . ?
C9 H9B 0.9800 . ?
C9 H9C 0.9800 . ?
C10 H10A 0.9800 . ?
C10 H10B 0.9800 . ?
C10 H10C 0.9800 . ?
C11 H11A 0.9800 . ?
C11 H11B 0.9800 . ?
C11 H11C 0.9800 . ?
C12 C15 1.531(6) . ?
C12 H12A 0.9800 . ?
C12 H12B 0.9800 . ?
C12 H12C 0.9800 . ?
C13 C15 1.521(6) . ?
C13 H13A 0.9800 . ?
C13 H13B 0.9800 . ?
C13 H13C 0.9800 . ?
C14 C15 1.530(6) . ?
C14 H14A 0.9800 . ?
C14 H14B 0.9800 . ?
C14 H14C 0.9800 . ?
C16 C20 1.508(6) . ?
C16 C18 1.528(7) . ?
C16 C19 1.534(6) . ?
C16 C17 1.538(7) . ?
C17 H17A 0.9800 . ?
C17 H17B 0.9800 . ?
C17 H17C 0.9800 . ?
C18 H18A 0.9800 . ?
C18 H18B 0.9800 . ?
C18 H18C 0.9800 . ?
C19 H19A 0.9800 . ?
C19 H19B 0.9800 . ?
C19 H19C 0.9800 . ?
C20 C21 1.377(6) . ?
C21 C22 1.410(6) . ?
C21 H21 0.9500 . ?
C22 C23 1.506(6) . ?
C23 C25 1.520(6) . ?
C23 C26 1.532(7) . ?
C23 C24 1.543(7) . ?
C24 H24A 0.9800 . ?
C24 H24B 0.9800 . ?
C24 H24C 0.9800 . ?
C25 H25A 0.9800 . ?
C25 H25B 0.9800 . ?
C25 H25C 0.9800 . ?
C26 H26A 0.9800 . ?
C26 H26B 0.9800 . ?
C26 H26C 0.9800 . ?
C27 C30 1.528(6) . ?
C27 H27A 0.9800 . ?
C27 H27B 0.9800 . ?
C27 H27C 0.9800 . ?
C28 C30 1.528(6) . ?
C28 H28A 0.9800 . ?
C28 H28B 0.9800 . ?
C28 H28C 0.9800 . ?
C29 C30 1.521(6) . ?
C29 H29A 0.9800 . ?
C29 H29B 0.9800 . ?
C29 H29C 0.9800 . ?

loop_
_geom_torsion_atom_site_label_1
_geom_torsion_atom_site_label_2
_geom_torsion_atom_site_label_3
_geom_torsion_atom_site_label_4
_geom_torsion
_geom_torsion_site_symmetry_1
_geom_torsion_site_symmetry_2
_geom_torsion_site_symmetry_3
_geom_torsion_site_symmetry_4
_geom_torsion_publ_flag
O6 Cu1 P1 O3 83.64(17) . . . . ?
O1 Cu1 P1 O3 -12.95(16) . . . . ?
N1 Cu1 P1 O3 -176.97(16) . . . . ?
O4 Cu1 P1 O3 -97.2(2) . . . . ?
O6 Cu1 P1 O5 -22.66(17) . . . . ?
O1 Cu1 P1 O5 -119.26(15) . . . . ?
N1 Cu1 P1 O5 76.72(16) . . . . ?
O4 Cu1 P1 O5 156.5(2) . . . . ?
O6 Cu1 P1 O4 -179.16(18) . . . . ?
O1 Cu1 P1 O4 84.25(17) . . . . ?
N1 Cu1 P1 O4 -79.77(18) . . . . ?
O6 Cu1 P1 C15 -112.4(2) . . . . ?
O1 Cu1 P1 C15 151.0(2) . . . . ?
N1 Cu1 P1 C15 -13.0(2) . . . . ?
O4 Cu1 P1 C15 66.8(3) . . . . ?
O5 Cu2 P2 O6 10.32(15) 2 . . 2 ?
O3 Cu2 P2 O6 -85.75(17) . . . 2 ?
N4 Cu2 P2 O6 175.92(16) . . . 2 ?
O2 Cu2 P2 O6 98.0(2) . . . 2 ?
O5 Cu2 P2 O1 119.13(15) 2 . . . ?
O3 Cu2 P2 O1 23.06(17) . . . . ?
N4 Cu2 P2 O1 -75.28(16) . . . . ?
O2 Cu2 P2 O1 -153.2(2) . . . . ?
O5 Cu2 P2 O2 -87.72(18) 2 . . . ?
O3 Cu2 P2 O2 176.21(18) . . . . ?
N4 Cu2 P2 O2 77.87(18) . . . . ?
O5 Cu2 P2 C30 -149.4(2) 2 . . . ?
O3 Cu2 P2 C30 114.5(2) . . . . ?
N4 Cu2 P2 C30 16.2(2) . . . . ?
O2 Cu2 P2 C30 -61.7(3) . . . . ?
O6 P2 O1 Cu1 -11.8(4) 2 . . . ?
O2 P2 O1 Cu1 -136.2(3) . . . . ?
C30 P2 O1 Cu1 106.7(3) . . . . ?
Cu2 P2 O1 Cu1 -117.2(3) . . . . ?
O6 Cu1 O1 P2 -8.5(3) . . . . ?
N1 Cu1 O1 P2 -113.9(5) . . . . ?
O4 Cu1 O1 P2 155.0(3) . . . . ?
P1 Cu1 O1 P2 122.0(3) . . . . ?
O6 P2 O2 Cu2 -101.17(17) 2 . . . ?
O1 P2 O2 Cu2 25.42(18) . . . . ?
C30 P2 O2 Cu2 142.34(17) . . . . ?
O5 Cu2 O2 P2 90.75(16) 2 . . . ?
O3 Cu2 O2 P2 -9.3(4) . . . . ?
N4 Cu2 O2 P2 -106.00(16) . . . . ?
O5 P1 O3 Cu2 73.2(2) . . . . ?
O4 P1 O3 Cu2 -47.1(2) . . . . ?
C15 P1 O3 Cu2 -166.42(19) . . . . ?
Cu1 P1 O3 Cu2 2.1(2) . . . . ?
O5 Cu2 O3 P1 -97.4(2) 2 . . . ?
N4 Cu2 O3 P1 98.4(2) . . . . ?
O2 Cu2 O3 P1 1.2(5) . . . . ?
P2 Cu2 O3 P1 -5.3(3) . . . . ?
O3 P1 O4 Cu1 103.62(17) . . . . ?
O5 P1 O4 Cu1 -21.77(18) . . . . ?
C15 P1 O4 Cu1 -138.04(18) . . . . ?
O6 Cu1 O4 P1 2.3(5) . . . . ?
O1 Cu1 O4 P1 -94.53(16) . . . . ?
N1 Cu1 O4 P1 104.57(16) . . . . ?
O3 P1 O5 Cu2 20.8(4) . . . 2 ?
O4 P1 O5 Cu2 144.8(3) . . . 2 ?
C15 P1 O5 Cu2 -98.8(4) . . . 2 ?
Cu1 P1 O5 Cu2 127.8(4) . . . 2 ?
O1 Cu1 O6 P2 102.4(2) . . . 2 ?
N1 Cu1 O6 P2 -95.9(2) . . . 2 ?
O4 Cu1 O6 P2 6.9(5) . . . 2 ?
P1 Cu1 O6 P2 8.6(2) . . . 2 ?
O6 Cu1 N1 C5 -118.4(4) . . . . ?
O1 Cu1 N1 C5 -12.2(8) . . . . ?
O4 Cu1 N1 C5 77.8(4) . . . . ?
P1 Cu1 N1 C5 110.3(4) . . . . ?
O6 Cu1 N1 N2 60.5(3) . . . . ?
O1 Cu1 N1 N2 166.8(4) . . . . ?
O4 Cu1 N1 N2 -103.3(3) . . . . ?
P1 Cu1 N1 N2 -70.7(3) . . . . ?
C5 N1 N2 C7 0.9(5) . . . . ?
Cu1 N1 N2 C7 -178.3(3) . . . . ?
C20 N3 N4 C22 -0.1(5) . . . . ?
C20 N3 N4 Cu2 -173.6(3) . . . . ?
O5 Cu2 N4 C22 12.4(8) 2 . . . ?
O3 Cu2 N4 C22 122.1(4) . . . . ?
O2 Cu2 N4 C22 -76.2(4) . . . . ?
P2 Cu2 N4 C22 -107.9(4) . . . . ?
O5 Cu2 N4 N3 -176.9(4) 2 . . . ?
O3 Cu2 N4 N3 -67.2(3) . . . . ?
O2 Cu2 N4 N3 94.5(3) . . . . ?
P2 Cu2 N4 N3 62.8(3) . . . . ?
N2 N1 C5 C6 -0.2(5) . . . . ?
Cu1 N1 C5 C6 178.8(3) . . . . ?
N2 N1 C5 C1 177.8(4) . . . . ?
Cu1 N1 C5 C1 -3.2(7) . . . . ?
C4 C1 C5 N1 -88.0(5) . . . . ?
C2 C1 C5 N1 151.9(4) . . . . ?
C3 C1 C5 N1 32.7(6) . . . . ?
C4 C1 C5 C6 89.7(6) . . . . ?
C2 C1 C5 C6 -30.4(7) . . . . ?
C3 C1 C5 C6 -149.7(5) . . . . ?
N1 C5 C6 C7 -0.5(5) . . . . ?
C1 C5 C6 C7 -178.3(4) . . . . ?
N1 N2 C7 C6 -1.2(5) . . . . ?
N1 N2 C7 C8 -177.6(4) . . . . ?
C5 C6 C7 N2 1.0(5) . . . . ?
C5 C6 C7 C8 176.9(5) . . . . ?
N2 C7 C8 C11 75.4(5) . . . . ?
C6 C7 C8 C11 -100.0(6) . . . . ?
N2 C7 C8 C10 -44.8(6) . . . . ?
C6 C7 C8 C10 139.8(5) . . . . ?
N2 C7 C8 C9 -164.9(4) . . . . ?
C6 C7 C8 C9 19.6(7) . . . . ?
O3 P1 C15 C13 -58.3(4) . . . . ?
O5 P1 C15 C13 65.9(4) . . . . ?
O4 P1 C15 C13 -179.9(3) . . . . ?
Cu1 P1 C15 C13 136.9(3) . . . . ?
O3 P1 C15 C14 60.9(4) . . . . ?
O5 P1 C15 C14 -174.9(3) . . . . ?
O4 P1 C15 C14 -60.7(4) . . . . ?
Cu1 P1 C15 C14 -103.9(3) . . . . ?
O3 P1 C15 C12 -178.6(3) . . . . ?
O5 P1 C15 C12 -54.5(4) . . . . ?
O4 P1 C15 C12 59.8(4) . . . . ?
Cu1 P1 C15 C12 16.5(4) . . . . ?
N4 N3 C20 C21 0.7(5) . . . . ?
N4 N3 C20 C16 179.4(4) . . . . ?
C18 C16 C20 N3 -57.0(6) . . . . ?
C19 C16 C20 N3 -175.4(4) . . . . ?
C17 C16 C20 N3 62.8(5) . . . . ?
C18 C16 C20 C21 121.3(5) . . . . ?
C19 C16 C20 C21 2.9(7) . . . . ?
C17 C16 C20 C21 -118.9(5) . . . . ?
N3 C20 C21 C22 -1.1(5) . . . . ?
C16 C20 C21 C22 -179.6(5) . . . . ?
N3 N4 C22 C21 -0.6(5) . . . . ?
Cu2 N4 C22 C21 170.6(3) . . . . ?
N3 N4 C22 C23 177.4(4) . . . . ?
Cu2 N4 C22 C23 -11.3(7) . . . . ?
C20 C21 C22 N4 1.1(5) . . . . ?
C20 C21 C22 C23 -176.9(4) . . . . ?
N4 C22 C23 C25 -4.0(6) . . . . ?
C21 C22 C23 C25 173.7(4) . . . . ?
N4 C22 C23 C26 117.4(5) . . . . ?
C21 C22 C23 C26 -65.0(6) . . . . ?
N4 C22 C23 C24 -123.8(5) . . . . ?
C21 C22 C23 C24 53.9(6) . . . . ?
O6 P2 C30 C29 -55.5(4) 2 . . . ?
O1 P2 C30 C29 -180.0(3) . . . . ?
O2 P2 C30 C29 64.9(3) . . . . ?
Cu2 P2 C30 C29 105.2(3) . . . . ?
O6 P2 C30 C27 -175.9(3) 2 . . . ?
O1 P2 C30 C27 59.6(3) . . . . ?
O2 P2 C30 C27 -55.5(3) . . . . ?
Cu2 P2 C30 C27 -15.2(4) . . . . ?
O6 P2 C30 C28 63.3(3) 2 . . . ?
O1 P2 C30 C28 -61.3(3) . . . . ?
O2 P2 C30 C28 -176.4(3) . . . . ?
Cu2 P2 C30 C28 -136.1(3) . . . . ?
